data_7705229
loop_
_publ_author_name
'Li, Meng-Hua'
'Lv, Shu-Li'
'You, Ming-Hua'
'Lin, Mei-Jin'

_publ_section_title
;
 Three-component D-A hybrid heterostructures with enhanced photochromic,
 photomodulated luminescence and selective anion-sensing properties.
;
_journal_issue 37
_journal_name_full 'Dalton transactions (Cambridge, England : 2003)'
_journal_page_first 13083
_journal_page_last 13089
_journal_paper_doi 10.1039/d0dt02390f
_journal_volume 49
_journal_year 2020
_chemical_formula_moiety 'C14 H20 Dy N2 O8, C6 Co N6, H2 O'
_chemical_formula_sum 'C20 H22 Co Dy N8 O9'
_chemical_formula_weight 739.88
_space_group_crystal_system monoclinic
_space_group_IT_number 15
_space_group_name_Hall '-C 2yc'
_space_group_name_H-M_alt 'C 1 2/c 1'
_atom_sites_solution_hydrogens mixed
_atom_sites_solution_primary dual
_audit_creation_date 2020-07-30
_audit_creation_method
;
Olex2 1.3
(compiled 2020.02.04 svn.rd84adfe8 for OlexSys, GUI svn.r6032)
;
_audit_update_record
;
2020-07-30 deposited with the CCDC.	2020-08-20 downloaded from the CCDC.
;
_cell_angle_alpha 90
_cell_angle_beta 130.46(3)
_cell_angle_gamma 90
_cell_formula_units_Z 8
_cell_length_a 31.279(5)
_cell_length_b 11.3714(10)
_cell_length_c 21.267(4)
_cell_measurement_reflns_used 7937
_cell_measurement_temperature 293(2)
_cell_measurement_theta_max 27.7470
_cell_measurement_theta_min 1.9250
_cell_volume 5755(3)
_computing_cell_refinement 'CrysAlisPro 1.171.39.28b (Rigaku OD, 2015)'
_computing_data_collection 'CrysAlisPro 1.171.39.28b (Rigaku OD, 2015)'
_computing_data_reduction 'CrysAlisPro 1.171.39.28b (Rigaku OD, 2015)'
_computing_molecular_graphics 'Olex2 1.3 (Dolomanov et al., 2009)'
_computing_publication_material 'Olex2 1.3 (Dolomanov et al., 2009)'
_computing_structure_refinement 'SHELXL 2018/3 (Sheldrick, 2015)'
_computing_structure_solution 'SHELXT 2014/5 (Sheldrick, 2014)'
_diffrn_ambient_temperature 293(2)
_diffrn_detector 'CCD plate'
_diffrn_measured_fraction_theta_full 0.999
_diffrn_measured_fraction_theta_max 0.999
_diffrn_measurement_details
;
List of Runs (angles in degrees, time in seconds):

  # Type    Start    End  Width  t~exp~   \w     \q     \k     \f   Frames
#--------------------------------------------------------------------------
  1  \w    -31.00   6.00   0.50   10.00    --    5.00  28.00 -43.00   74
  2  \w    -18.00  15.00   0.50   10.00    --    5.00  55.00-150.00   66
  3  \w      5.00  31.00   0.50   10.00    --   -9.60  43.00 150.00   52
  4  \w     34.00  59.00   0.50   10.00    --   -9.60  43.00 150.00   50
  5  \w    -99.00  -8.00   0.50   10.00    --   -9.60  43.00 150.00  182
  6  \w    -94.00  75.00   0.50   10.00    --   -9.60  55.00-120.00  338
;
_diffrn_measurement_device 'four-circle diffractometer'
_diffrn_measurement_device_type 'XtaLAB AFC11 (RCD3): quarter-chi single'
_diffrn_measurement_method '\w scans'
_diffrn_orient_matrix_type 'CrysAlisPro convention (1999,Acta A55,543-557)'
_diffrn_orient_matrix_UB_11 -0.0246652000
_diffrn_orient_matrix_UB_12 0.0201527000
_diffrn_orient_matrix_UB_13 -0.0080670000
_diffrn_orient_matrix_UB_21 0.0164846000
_diffrn_orient_matrix_UB_22 0.0208223000
_diffrn_orient_matrix_UB_23 0.0412604000
_diffrn_orient_matrix_UB_31 0.0027451000
_diffrn_orient_matrix_UB_32 0.0552793000
_diffrn_orient_matrix_UB_33 -0.0123254000
_diffrn_radiation_monochromator graphite
_diffrn_radiation_probe x-ray
_diffrn_radiation_type 'Mo K\a'
_diffrn_radiation_wavelength 0.71073
_diffrn_reflns_av_R_equivalents 0.1530
_diffrn_reflns_av_unetI/netI 0.0852
_diffrn_reflns_Laue_measured_fraction_full 0.999
_diffrn_reflns_Laue_measured_fraction_max 0.999
_diffrn_reflns_limit_h_max 37
_diffrn_reflns_limit_h_min -36
_diffrn_reflns_limit_k_max 12
_diffrn_reflns_limit_k_min -13
_diffrn_reflns_limit_l_max 24
_diffrn_reflns_limit_l_min -25
_diffrn_reflns_number 22758
_diffrn_reflns_point_group_measured_fraction_full 0.999
_diffrn_reflns_point_group_measured_fraction_max 0.999
_diffrn_reflns_theta_full 25.027
_diffrn_reflns_theta_max 25.027
_diffrn_reflns_theta_min 1.917
_diffrn_source 'fine-focus sealed X-ray tube'
_diffrn_source_type 'Enhance (Mo) X-ray Source'
_exptl_absorpt_coefficient_mu 3.211
_exptl_absorpt_correction_T_max 1.00000
_exptl_absorpt_correction_T_min 0.16777
_exptl_absorpt_correction_type multi-scan
_exptl_absorpt_process_details
;
CrysAlisPro 1.171.39.28b (Rigaku Oxford Diffraction, 2015)
Empirical absorption correction using spherical harmonics,
 implemented in SCALE3 ABSPACK scaling algorithm.
;
_exptl_crystal_colour 'clear light colourless'
_exptl_crystal_colour_lustre clear
_exptl_crystal_colour_modifier light
_exptl_crystal_colour_primary colourless
_exptl_crystal_density_diffrn 1.708
_exptl_crystal_description block
_exptl_crystal_F_000 2904
_exptl_crystal_size_max 0.26
_exptl_crystal_size_mid 0.18
_exptl_crystal_size_min 0.13
_refine_diff_density_max 2.085
_refine_diff_density_min -3.583
_refine_diff_density_rms 0.337
_refine_ls_extinction_method none
_refine_ls_goodness_of_fit_ref 1.049
_refine_ls_hydrogen_treatment constr
_refine_ls_matrix_type full
_refine_ls_number_parameters 361
_refine_ls_number_reflns 5090
_refine_ls_number_restraints 7
_refine_ls_restrained_S_all 1.049
_refine_ls_R_factor_all 0.0918
_refine_ls_R_factor_gt 0.0667
_refine_ls_shift/su_max 0.001
_refine_ls_shift/su_mean 0.000
_refine_ls_structure_factor_coef Fsqd
_refine_ls_weighting_details 'w=1/[\s^2^(Fo^2^)+(0.1880P)^2^] where P=(Fo^2^+2Fc^2^)/3'
_refine_ls_weighting_scheme calc
_refine_ls_wR_factor_gt 0.1912
_refine_ls_wR_factor_ref 0.2527
_reflns_Friedel_coverage 0.000
_reflns_number_gt 3784
_reflns_number_total 5090
_reflns_threshold_expression 'I > 2\s(I)'
_cod_data_source_file d0dt02390f2.cif
_cod_data_source_block co-dy-3
_cod_depositor_comments 'Adding full bibliography for 7705227--7705229.cif.'
_cod_original_cell_volume 5756(2)
_cod_database_code 7705229
_shelx_shelxl_version_number 2018/3
_shelx_space_group_comment
;
The symmetry employed for this shelxl refinement is uniquely defined
by the following loop, which should always be used as a source of
symmetry information in preference to the above space-group names.
They are only intended as comments.
;
_shelx_estimated_absorpt_t_max 0.680
_shelx_estimated_absorpt_t_min 0.489
_reflns_odcompleteness_completeness 99.50
_reflns_odcompleteness_iscentric 1
_reflns_odcompleteness_theta 26.32
_olex2_refinement_description
;
1. Fixed Uiso
 At 1.2 times of:
  All C(H) groups, All C(H,H) groups
 At 1.5 times of:
  All O(H,H) groups
2. Restrained distances
 Dy3-H7a \\sim Dy3-H7b
 with sigma of 0.02
3. Uiso/Uaniso restraints and constraints
Uanis(N1) \\sim Ueq: with sigma of 0.001 and sigma for terminal atoms of 0.002
4.a Free rotating group:
 O7(H7a,H7b), O9(H9a,H9b)
4.b Rotating group:
 O5(H5a,H5b), O8(H8a,H8b), O2(H2a,H2b)
4.c Secondary CH2 refined with riding coordinates:
 C2(H2c,H2d), C13(H13a,H13b)
4.d Aromatic/amide H refined with riding coordinates:
 C4(H4), C12(H12), C11(H11), C9(H9), C10(H10), C7(H7), C3(H3), C6(H6)
;
_smtbx_masks_void_probe_radius 1.2
_smtbx_masks_void_truncation_radius 1.2
_olex2_submission_special_instructions 'No special instructions were received'
_oxdiff_exptl_absorpt_empirical_details
;
Empirical correction (ABSPACK) includes:
- Absorption correction using spherical harmonics
- Frame scaling
;
_oxdiff_exptl_absorpt_empirical_full_max 4.110
_oxdiff_exptl_absorpt_empirical_full_min 0.567

loop_
_space_group_symop_operation_xyz
'x, y, z'
'-x, y, -z+1/2'
'x+1/2, y+1/2, z'
'-x+1/2, y+1/2, -z+1/2'
'-x, -y, -z'
'x, -y, z-1/2'
'-x+1/2, -y+1/2, -z'
'x+1/2, -y+1/2, z-1/2'

loop_
_atom_site_label
_atom_site_type_symbol
_atom_site_fract_x
_atom_site_fract_y
_atom_site_fract_z
_atom_site_U_iso_or_equiv
_atom_site_adp_type
_atom_site_occupancy
_atom_site_site_symmetry_order
_atom_site_calc_flag
_atom_site_refinement_flags_posn
_atom_site_refinement_flags_adp
_atom_site_refinement_flags_occupancy
_atom_site_disorder_assembly
_atom_site_disorder_group
Dy3 Dy 0.57522(2) 0.05202(4) 0.51079(3) 0.0355(3) Uani 1 1 d D . . . .
Co02 Co 0.36184(6) 0.47535(14) 0.21329(8) 0.0374(4) Uani 1 1 d . . . . .
O3 O 0.3989(3) 0.0346(7) 0.3661(5) 0.051(2) Uani 1 1 d . . . . .
N8 N 0.0656(3) -0.1367(8) -0.0126(5) 0.037(2) Uani 1 1 d . . . . .
O7 O 0.6549(3) 0.1687(8) 0.6145(5) 0.053(2) Uani 1 1 d G . . . .
H7A H 0.641153 0.226718 0.621319 0.079 Uiso 1 1 d DG U . . .
H7B H 0.666053 0.197921 0.590557 0.079 Uiso 1 1 d DG U . . .
O5 O 0.5684(3) 0.2376(9) 0.4499(6) 0.076(3) Uani 1 1 d . . . . .
H5A H 0.535083 0.245679 0.401525 0.113 Uiso 1 1 d R U . . .
H5B H 0.590832 0.239104 0.438759 0.113 Uiso 1 1 d R U . . .
O1 O -0.0448(3) -0.3196(8) -0.0611(5) 0.057(2) Uani 1 1 d . . . . .
O8 O 0.6589(4) -0.0574(8) 0.5706(6) 0.061(2) Uani 1 1 d . . . . .
H8A H 0.683517 -0.013254 0.575138 0.091 Uiso 1 1 d R U . . .
H8B H 0.652387 -0.113166 0.537292 0.091 Uiso 1 1 d R U . . .
N7 N 0.3459(4) -0.0010(9) 0.2031(5) 0.043(2) Uani 1 1 d . . . . .
N2 N 0.3526(4) 0.6248(10) 0.3225(6) 0.059(3) Uani 1 1 d . . . . .
C19 C 0.3567(4) 0.5662(9) 0.2820(6) 0.037(2) Uani 1 1 d . . . . .
O6 O 0.0379(3) -0.3601(8) -0.0287(5) 0.057(2) Uani 1 1 d . . . . .
O9 O 0.7317(4) -0.0986(12) 0.7309(7) 0.081(3) Uani 1 1 d G . . . .
H9A H 0.716876 -0.052224 0.690136 0.122 Uiso 1 1 d G U . . .
H9B H 0.728770 -0.069121 0.764701 0.122 Uiso 1 1 d G U . . .
C8 C 0.2348(4) -0.0598(9) 0.1059(6) 0.034(2) Uani 1 1 d . . . . .
C5 C 0.1753(4) -0.0896(10) 0.0626(5) 0.036(2) Uani 1 1 d . . . . .
C1 C 0.0003(4) -0.2941(10) -0.0448(6) 0.040(2) Uani 1 1 d . . . . .
O4 O 0.4806(3) 0.0750(9) 0.3989(5) 0.064(3) Uani 1 1 d . . . . .
C4 C 0.1616(4) -0.1360(12) 0.1076(6) 0.047(3) Uani 1 1 d . . . . .
H4 H 0.189628 -0.151502 0.163638 0.056 Uiso 1 1 calc R U . . .
C12 C 0.2498(5) 0.0385(10) 0.0892(7) 0.047(3) Uani 1 1 d . . . . .
H12 H 0.222612 0.085826 0.044644 0.056 Uiso 1 1 calc R U . . .
N3 N 0.4706(5) 0.3713(14) 0.3666(7) 0.085(4) Uani 1 1 d . . . . .
O2 O 0.5733(5) 0.0070(10) 0.4008(6) 0.080(3) Uani 1 1 d . . . . .
H2A H 0.568748 0.059876 0.362081 0.120 Uiso 1 1 d R U . . .
H2B H 0.577017 -0.068342 0.385134 0.120 Uiso 1 1 d R U . . .
C11 C 0.3061(5) 0.0687(10) 0.1391(7) 0.044(3) Uani 1 1 d . . . . .
H11 H 0.316594 0.137385 0.128507 0.053 Uiso 1 1 calc R U . . .
C16 C 0.3679(6) 0.3734(13) 0.1467(7) 0.060(3) Uani 1 1 d . . . . .
C9 C 0.2779(4) -0.1381(10) 0.1701(6) 0.041(2) Uani 1 1 d . . . . .
H9 H 0.268729 -0.209952 0.179569 0.049 Uiso 1 1 calc R U . . .
C10 C 0.3331(4) -0.1026(11) 0.2169(6) 0.047(3) Uani 1 1 d . . . . .
H10 H 0.361649 -0.151212 0.258788 0.056 Uiso 1 1 calc R U . . .
C18 C 0.4049(5) 0.5965(12) 0.2186(6) 0.049(3) Uani 1 1 d . . . . .
C14 C 0.4302(4) 0.0479(9) 0.3494(7) 0.038(3) Uani 1 1 d . . . . .
C2 C 0.0078(4) -0.1673(10) -0.0496(7) 0.046(3) Uani 1 1 d . . . . .
H2C H -0.017611 -0.143321 -0.107141 0.056 Uiso 1 1 calc R U . . .
H2D H -0.002222 -0.123839 -0.021555 0.056 Uiso 1 1 calc R U . . .
C20 C 0.4288(6) 0.4106(10) 0.3089(8) 0.050(3) Uani 1 1 d . . . . .
N5 N 0.3729(5) 0.3109(11) 0.1094(7) 0.073(3) Uani 1 1 d . . . . .
C7 C 0.0780(5) -0.0935(13) -0.0573(6) 0.054(3) Uani 1 1 d . . . . .
H7 H 0.049770 -0.082531 -0.113879 0.065 Uiso 1 1 calc R U . . .
C3 C 0.1071(5) -0.1589(11) 0.0694(6) 0.048(3) Uani 1 1 d . . . . .
H3 H 0.097959 -0.190290 0.099687 0.058 Uiso 1 1 calc R U . . .
N4 N 0.4294(6) 0.6830(13) 0.2241(7) 0.081(4) Uani 1 1 d . . . . .
C13 C 0.4046(5) 0.0372(13) 0.2585(7) 0.058(4) Uani 1 1 d . . . . .
H13A H 0.407055 0.112867 0.239980 0.069 Uiso 1 1 calc R U . . .
H13B H 0.426537 -0.018622 0.255202 0.069 Uiso 1 1 calc R U . . .
C6 C 0.1309(5) -0.0660(12) -0.0209(7) 0.063(4) Uani 1 1 d . . . . .
H6 H 0.138510 -0.030057 -0.051907 0.075 Uiso 1 1 calc R U . . .
C15 C 0.3157(6) 0.3630(14) 0.2081(7) 0.067(4) Uani 1 1 d . . . . .
N6 N 0.2577(7) 0.5909(19) 0.0615(8) 0.126(7) Uani 1 1 d . . . . .
C17 C 0.2970(6) 0.5435(13) 0.1187(8) 0.063(4) Uani 1 1 d . . . . .
N1 N 0.2835(6) 0.2973(14) 0.2007(8) 0.084(4) Uani 1 1 d . U . . .

loop_
_atom_site_aniso_label
_atom_site_aniso_U_11
_atom_site_aniso_U_22
_atom_site_aniso_U_33
_atom_site_aniso_U_23
_atom_site_aniso_U_13
_atom_site_aniso_U_12
Dy3 0.0288(4) 0.0396(5) 0.0320(4) 0.00227(18) 0.0170(3) 0.00191(18)
Co02 0.0450(9) 0.0394(9) 0.0330(7) 0.0021(6) 0.0276(7) -0.0011(6)
O3 0.046(5) 0.066(6) 0.038(4) 0.005(4) 0.026(4) 0.000(4)
N8 0.032(4) 0.037(5) 0.033(4) 0.001(4) 0.017(4) 0.002(4)
O7 0.045(4) 0.053(5) 0.060(5) -0.019(4) 0.034(4) -0.015(4)
O5 0.043(5) 0.086(8) 0.089(6) 0.040(6) 0.039(5) 0.012(5)
O1 0.038(4) 0.065(6) 0.066(5) 0.005(4) 0.033(4) -0.010(4)
O8 0.056(5) 0.065(7) 0.076(6) 0.002(4) 0.050(5) 0.009(4)
N7 0.037(5) 0.052(6) 0.035(5) 0.000(4) 0.022(4) -0.008(5)
N2 0.053(6) 0.064(8) 0.063(6) -0.019(6) 0.039(6) -0.007(5)
C19 0.032(5) 0.038(7) 0.036(5) 0.005(4) 0.019(5) 0.008(4)
O6 0.039(4) 0.069(6) 0.064(5) 0.002(4) 0.035(4) -0.003(4)
O9 0.055(6) 0.110(9) 0.076(7) 0.022(7) 0.042(6) 0.008(6)
C8 0.031(5) 0.040(7) 0.022(4) -0.010(4) 0.013(4) -0.005(4)
C5 0.032(5) 0.043(6) 0.023(4) -0.007(4) 0.014(4) -0.008(5)
C1 0.031(5) 0.043(7) 0.036(5) 0.004(5) 0.017(4) -0.006(5)
O4 0.024(4) 0.087(7) 0.044(4) 0.016(4) 0.005(4) -0.004(4)
C4 0.034(5) 0.078(9) 0.021(4) 0.002(5) 0.014(4) -0.007(5)
C12 0.049(7) 0.044(8) 0.037(6) 0.006(5) 0.024(5) -0.009(5)
N3 0.066(7) 0.120(13) 0.067(7) 0.042(8) 0.042(6) 0.052(8)
O2 0.114(9) 0.070(7) 0.066(6) 0.002(6) 0.063(7) -0.002(7)
C11 0.050(7) 0.047(8) 0.036(6) 0.001(5) 0.027(5) -0.014(5)
C16 0.077(8) 0.066(10) 0.051(7) 0.016(6) 0.048(7) -0.001(7)
C9 0.034(5) 0.040(7) 0.036(5) -0.003(5) 0.018(4) -0.008(5)
C10 0.037(6) 0.051(8) 0.044(6) 0.010(5) 0.023(5) 0.001(5)
C18 0.053(7) 0.056(8) 0.038(6) 0.006(5) 0.030(5) 0.005(6)
C14 0.032(6) 0.037(7) 0.038(6) 0.007(4) 0.019(5) 0.003(4)
C2 0.030(5) 0.044(7) 0.053(6) 0.005(5) 0.021(5) 0.005(5)
C20 0.092(10) 0.024(6) 0.059(7) 0.003(5) 0.060(8) 0.012(6)
N5 0.123(10) 0.062(8) 0.074(7) -0.011(6) 0.081(8) -0.003(7)
C7 0.040(6) 0.080(9) 0.032(5) 0.013(6) 0.018(5) -0.008(6)
C3 0.063(7) 0.054(8) 0.043(6) -0.003(5) 0.041(6) -0.007(6)
N4 0.087(8) 0.089(10) 0.075(8) -0.005(7) 0.055(7) -0.033(8)
C13 0.037(6) 0.093(12) 0.048(7) -0.011(6) 0.029(6) -0.018(6)
C6 0.041(7) 0.098(12) 0.033(6) 0.020(6) 0.016(5) -0.018(6)
C15 0.088(9) 0.087(11) 0.053(7) -0.032(7) 0.056(7) -0.043(8)
N6 0.102(12) 0.21(2) 0.040(7) 0.016(10) 0.035(8) 0.044(13)
C17 0.066(9) 0.085(12) 0.042(7) -0.003(6) 0.036(7) -0.006(7)
N1 0.086(4) 0.086(4) 0.083(4) -0.0010(19) 0.056(3) -0.003(2)

loop_
_atom_type_symbol
_atom_type_description
_atom_type_scat_dispersion_real
_atom_type_scat_dispersion_imag
_atom_type_scat_source
C C 0.0033 0.0016 'International Tables Vol C Tables 4.2.6.8 and 6.1.1.4'
H H 0.0000 0.0000 'International Tables Vol C Tables 4.2.6.8 and 6.1.1.4'
Co Co 0.3494 0.9721 'International Tables Vol C Tables 4.2.6.8 and 6.1.1.4'
Dy Dy -0.1892 4.4098 'International Tables Vol C Tables 4.2.6.8 and 6.1.1.4'
N N 0.0061 0.0033 'International Tables Vol C Tables 4.2.6.8 and 6.1.1.4'
O O 0.0106 0.0060 'International Tables Vol C Tables 4.2.6.8 and 6.1.1.4'

loop_
_geom_angle_atom_site_label_1
_geom_angle_atom_site_label_2
_geom_angle_atom_site_label_3
_geom_angle
_geom_angle_site_symmetry_1
_geom_angle_site_symmetry_3
_geom_angle_publ_flag
O3 Dy3 O5 142.8(3) 5_656 . ?
O7 Dy3 O3 79.0(3) . 5_656 ?
O7 Dy3 O5 71.7(3) . . ?
O1 Dy3 O3 72.9(3) 4 5_656 ?
O1 Dy3 O7 73.9(3) 4 . ?
O1 Dy3 O5 77.3(3) 4 . ?
O1 Dy3 O8 135.3(3) 4 . ?
O1 Dy3 O6 118.9(3) 4 8_546 ?
O1 Dy3 O2 146.2(4) 4 . ?
O8 Dy3 O3 74.1(3) . 5_656 ?
O8 Dy3 O7 70.8(3) . . ?
O8 Dy3 O5 115.3(3) . . ?
O6 Dy3 O3 75.3(3) 8_546 5_656 ?
O6 Dy3 O7 145.3(3) 8_546 . ?
O6 Dy3 O5 140.2(3) 8_546 . ?
O6 Dy3 O8 80.0(3) 8_546 . ?
O4 Dy3 O3 118.0(3) . 5_656 ?
O4 Dy3 O7 139.4(3) . . ?
O4 Dy3 O5 75.0(3) . . ?
O4 Dy3 O1 76.8(3) . 4 ?
O4 Dy3 O8 146.7(4) . . ?
O4 Dy3 O6 74.4(3) . 8_546 ?
O4 Dy3 O2 79.2(4) . . ?
O2 Dy3 O3 140.3(4) . 5_656 ?
O2 Dy3 O7 112.1(3) . . ?
O2 Dy3 O5 73.8(4) . . ?
O2 Dy3 O8 74.3(4) . . ?
O2 Dy3 O6 76.0(3) . 8_546 ?
C19 Co02 C16 176.4(5) . . ?
C18 Co02 C19 88.3(5) . . ?
C18 Co02 C16 94.4(5) . . ?
C18 Co02 C20 88.3(5) . . ?
C20 Co02 C19 88.3(4) . . ?
C20 Co02 C16 89.3(5) . . ?
C15 Co02 C19 88.3(5) . . ?
C15 Co02 C16 89.2(5) . . ?
C15 Co02 C18 175.7(6) . . ?
C15 Co02 C20 94.1(6) . . ?
C17 Co02 C19 91.6(5) . . ?
C17 Co02 C16 90.8(6) . . ?
C17 Co02 C18 89.8(6) . . ?
C17 Co02 C20 178.1(6) . . ?
C17 Co02 C15 87.9(6) . . ?
C14 O3 Dy3 126.1(7) . 5_656 ?
C7 N8 C2 122.1(9) . . ?
C7 N8 C3 120.3(9) . . ?
C3 N8 C2 117.6(9) . . ?
Dy3 O7 H7A 104.3 . . ?
Dy3 O7 H7B 104.5 . . ?
H7A O7 H7B 104.4 . . ?
Dy3 O5 H5A 110.3 . . ?
Dy3 O5 H5B 110.8 . . ?
H5A O5 H5B 103.5 . . ?
C1 O1 Dy3 137.5(7) . 4_545 ?
Dy3 O8 H8A 110.1 . . ?
Dy3 O8 H8B 110.4 . . ?
H8A O8 H8B 103.5 . . ?
C11 N7 C13 119.4(10) . . ?
C10 N7 C11 121.5(9) . . ?
C10 N7 C13 119.0(10) . . ?
N2 C19 Co02 177.9(11) . . ?
C1 O6 Dy3 145.1(7) . 8_445 ?
H9A O9 H9B 109.4 . . ?
C12 C8 C5 122.5(10) . . ?
C12 C8 C9 119.4(10) . . ?
C9 C8 C5 118.1(9) . . ?
C4 C5 C8 119.0(8) . . ?
C4 C5 C6 117.0(9) . . ?
C6 C5 C8 123.9(9) . . ?
O1 C1 C2 114.2(10) . . ?
O6 C1 O1 129.3(11) . . ?
O6 C1 C2 116.5(9) . . ?
C14 O4 Dy3 156.9(8) . . ?
C5 C4 H4 120.2 . . ?
C3 C4 C5 119.5(9) . . ?
C3 C4 H4 120.2 . . ?
C8 C12 H12 120.3 . . ?
C8 C12 C11 119.4(11) . . ?
C11 C12 H12 120.3 . . ?
Dy3 O2 H2A 128.0 . . ?
Dy3 O2 H2B 127.8 . . ?
H2A O2 H2B 104.3 . . ?
N7 C11 C12 120.5(10) . . ?
N7 C11 H11 119.7 . . ?
C12 C11 H11 119.7 . . ?
N5 C16 Co02 177.7(13) . . ?
C8 C9 H9 121.1 . . ?
C10 C9 C8 117.7(10) . . ?
C10 C9 H9 121.2 . . ?
N7 C10 C9 121.0(10) . . ?
N7 C10 H10 119.5 . . ?
C9 C10 H10 119.5 . . ?
N4 C18 Co02 172.1(12) . . ?
O3 C14 C13 118.7(9) . . ?
O4 C14 O3 126.0(11) . . ?
O4 C14 C13 115.2(10) . . ?
N8 C2 C1 112.9(9) . . ?
N8 C2 H2C 109.0 . . ?
N8 C2 H2D 109.0 . . ?
C1 C2 H2C 109.0 . . ?
C1 C2 H2D 109.0 . . ?
H2C C2 H2D 107.8 . . ?
N3 C20 Co02 177.9(11) . . ?
N8 C7 H7 120.0 . . ?
C6 C7 N8 119.9(10) . . ?
C6 C7 H7 120.0 . . ?
N8 C3 H3 119.5 . . ?
C4 C3 N8 121.1(9) . . ?
C4 C3 H3 119.5 . . ?
N7 C13 C14 113.1(9) . . ?
N7 C13 H13A 109.0 . . ?
N7 C13 H13B 109.0 . . ?
C14 C13 H13A 109.0 . . ?
C14 C13 H13B 109.0 . . ?
H13A C13 H13B 107.8 . . ?
C5 C6 H6 119.0 . . ?
C7 C6 C5 122.1(10) . . ?
C7 C6 H6 119.0 . . ?
N1 C15 Co02 175.2(16) . . ?
N6 C17 Co02 176.9(17) . . ?

loop_
_geom_bond_atom_site_label_1
_geom_bond_atom_site_label_2
_geom_bond_distance
_geom_bond_site_symmetry_2
_geom_bond_publ_flag
Dy3 O3 2.394(7) 5_656 ?
Dy3 O7 2.389(8) . ?
Dy3 O5 2.412(9) . ?
Dy3 O1 2.346(7) 4 ?
Dy3 O8 2.387(8) . ?
Dy3 O6 2.359(9) 8_546 ?
Dy3 O4 2.314(8) . ?
Dy3 O2 2.355(9) . ?
Co02 C19 1.880(11) . ?
Co02 C16 1.933(14) . ?
Co02 C18 1.878(13) . ?
Co02 C20 1.880(13) . ?
Co02 C15 1.875(13) . ?
Co02 C17 1.862(15) . ?
O3 C14 1.249(13) . ?
N8 C2 1.470(13) . ?
N8 C7 1.333(13) . ?
N8 C3 1.360(13) . ?
O7 H7A 0.8494 . ?
O7 H7B 0.8496 . ?
O5 H5A 0.8724 . ?
O5 H5B 0.8741 . ?
O1 C1 1.248(12) . ?
O8 H8A 0.8705 . ?
O8 H8B 0.8710 . ?
N7 C11 1.353(15) . ?
N7 C10 1.318(16) . ?
N7 C13 1.463(14) . ?
N2 C19 1.159(13) . ?
O6 C1 1.240(14) . ?
O9 H9A 0.8497 . ?
O9 H9B 0.8497 . ?
C8 C5 1.484(14) . ?
C8 C12 1.346(15) . ?
C8 C9 1.444(15) . ?
C5 C4 1.381(14) . ?
C5 C6 1.397(15) . ?
C1 C2 1.475(16) . ?
O4 C14 1.237(13) . ?
C4 H4 0.9300 . ?
C4 C3 1.356(15) . ?
C12 H12 0.9300 . ?
C12 C11 1.385(16) . ?
N3 C20 1.155(16) . ?
O2 H2A 0.9535 . ?
O2 H2B 0.9544 . ?
C11 H11 0.9300 . ?
C16 N5 1.148(16) . ?
C9 H9 0.9300 . ?
C9 C10 1.380(14) . ?
C10 H10 0.9300 . ?
C18 N4 1.205(17) . ?
C14 C13 1.544(16) . ?
C2 H2C 0.9700 . ?
C2 H2D 0.9700 . ?
C7 H7 0.9300 . ?
C7 C6 1.330(17) . ?
C3 H3 0.9300 . ?
C13 H13A 0.9700 . ?
C13 H13B 0.9700 . ?
C6 H6 0.9300 . ?
C15 N1 1.182(18) . ?
N6 C17 1.16(2) . ?

loop_
_geom_torsion_atom_site_label_1
_geom_torsion_atom_site_label_2
_geom_torsion_atom_site_label_3
_geom_torsion_atom_site_label_4
_geom_torsion
_geom_torsion_site_symmetry_1
_geom_torsion_site_symmetry_2
_geom_torsion_site_symmetry_3
_geom_torsion_site_symmetry_4
_geom_torsion_publ_flag
Dy3 O3 C14 O4 -37.9(15) 5_656 . . . ?
Dy3 O3 C14 C13 145.9(8) 5_656 . . . ?
Dy3 O1 C1 O6 43.8(18) 4_545 . . . ?
Dy3 O1 C1 C2 -139.4(9) 4_545 . . . ?
Dy3 O6 C1 O1 -16(2) 8_445 . . . ?
Dy3 O6 C1 C2 167.2(9) 8_445 . . . ?
Dy3 O4 C14 O3 66(3) . . . . ?
Dy3 O4 C14 C13 -118(2) . . . . ?
O3 C14 C13 N7 -6.4(16) . . . . ?
N8 C7 C6 C5 5(2) . . . . ?
O1 C1 C2 N8 167.1(9) . . . . ?
O6 C1 C2 N8 -15.7(14) . . . . ?
C8 C5 C4 C3 177.2(11) . . . . ?
C8 C5 C6 C7 -179.6(13) . . . . ?
C8 C12 C11 N7 1.3(17) . . . . ?
C8 C9 C10 N7 -0.3(16) . . . . ?
C5 C8 C12 C11 171.7(10) . . . . ?
C5 C8 C9 C10 -172.2(9) . . . . ?
C5 C4 C3 N8 -0.1(19) . . . . ?
O4 C14 C13 N7 177.0(11) . . . . ?
C4 C5 C6 C7 -4(2) . . . . ?
C12 C8 C5 C4 -139.0(12) . . . . ?
C12 C8 C5 C6 36.3(17) . . . . ?
C12 C8 C9 C10 5.8(15) . . . . ?
C11 N7 C10 C9 -4.8(17) . . . . ?
C11 N7 C13 C14 120.9(11) . . . . ?
C9 C8 C5 C4 38.9(15) . . . . ?
C9 C8 C5 C6 -145.8(12) . . . . ?
C9 C8 C12 C11 -6.2(16) . . . . ?
C10 N7 C11 C12 4.4(17) . . . . ?
C10 N7 C13 C14 -59.0(15) . . . . ?
C2 N8 C7 C6 179.3(13) . . . . ?
C2 N8 C3 C4 178.3(11) . . . . ?
C7 N8 C2 C1 115.6(12) . . . . ?
C7 N8 C3 C4 1.1(18) . . . . ?
C3 N8 C2 C1 -61.6(13) . . . . ?
C3 N8 C7 C6 -4(2) . . . . ?
C13 N7 C11 C12 -175.5(11) . . . . ?
C13 N7 C10 C9 175.1(10) . . . . ?
C6 C5 C4 C3 1.5(18) . . . . ?

loop_
_smtbx_masks_void_nr
_smtbx_masks_void_average_x
_smtbx_masks_void_average_y
_smtbx_masks_void_average_z
_smtbx_masks_void_volume
_smtbx_masks_void_count_electrons
_smtbx_masks_void_content
1 0.000 -0.207 0.250 45.4 15.0 ?
2 0.000 0.207 0.750 45.4 15.0 ?
3 0.000 0.377 0.250 11.3 15.2 ?
4 0.000 0.623 0.750 11.3 15.3 ?
5 0.159 0.305 0.424 20.0 15.2 ?
6 0.159 0.695 0.924 20.0 15.2 ?
7 0.250 0.250 1.000 40.2 1.4 ?
8 0.250 0.750 0.500 40.2 1.4 ?
9 0.341 0.195 0.576 20.0 15.7 ?
10 0.341 0.805 0.076 20.0 15.7 ?
11 0.500 0.293 0.250 45.4 15.0 ?
12 0.500 0.707 0.750 45.4 15.0 ?
13 0.500 0.123 0.750 11.3 15.3 ?
14 0.500 0.877 0.250 11.3 15.2 ?
15 0.659 0.195 0.924 20.0 15.2 ?
16 0.659 0.805 0.424 20.0 15.2 ?
17 0.750 0.250 0.500 40.2 1.4 ?
18 0.750 0.750 1.000 40.2 1.4 ?
19 0.841 0.305 0.076 20.0 15.7 ?
20 0.841 0.695 0.576 20.0 15.7 ?
